data_4113454
loop_
_publ_author_name
'Eleuterio \'Alvarez'
'Margarita G\'omez'
'Margarita Paneque'
'Cristina M. Posadas'
'Manuel L. Poveda'
'Nuria Rend\'on'
'Laura L. Santos'
'Susana Rojas-Lima'
'Ver\'onica Salazar'
'Kurt Mereiter'
'Caridad Ruiz'

_publ_contact_author_address
;
 Dr. Margarita Paneque
 Instituto de Investigaciones Qu\'imicas, C.S.I.C-Universidad de Sevilla,
 Avd. Am\'erico Vespucio, s/n., Isla de la Cartuja, 41092 Sevilla,  Spain
;
_publ_contact_author_email paneque@iiq.csic.es
_publ_contact_author_fax '+34 954 460565'
_publ_contact_author_name 'Dr. Margarita Paneque'
_publ_contact_author_phone '+34 954 489557'
_publ_section_title
;
 Coupling of Internal Alkynes in TpMe2Ir Derivatives: Selective Oxidation
 of a Noncoordinated Double Bond of the Resulting Iridacycloheptatrienes
;
_journal_name_full 'Journal of the American Chemical Society'
_journal_page_first 1478
_journal_page_last 1479
_journal_paper_doi 10.1021/ja0290375
_journal_volume 125
_journal_year 2003
_chemical_formula_moiety 'C33 H40 B Ir N6 O9, (C2H5OC2H5)'
_chemical_formula_sum 'C37 H50 B Ir N6 O10'
_chemical_formula_weight 941.84
_chemical_name_systematic
; 
 ? 
;
_space_group_IT_number 2
_symmetry_cell_setting triclinic
_symmetry_space_group_name_Hall '-P 1'
_symmetry_space_group_name_H-M 'P -1'
_atom_sites_solution_hydrogens geom
_atom_sites_solution_primary direct
_atom_sites_solution_secondary difmap
_audit_creation_method SHELXL
_cell_angle_alpha 86.748(2)
_cell_angle_beta 85.128(2)
_cell_angle_gamma 76.649(2)
_cell_formula_units_Z 2
_cell_length_a 10.8078(10)
_cell_length_b 11.2313(11)
_cell_length_c 16.667(2)
_cell_measurement_temperature 296(2)
_cell_volume 1959.9(4)
_computing_cell_refinement 'Bruker SMART'
_computing_data_collection 'Bruker SMART'
_computing_data_reduction 'Bruker SHELXTL'
_computing_molecular_graphics 'Bruker SHELXTL'
_computing_publication_material 'Bruker SHELXTL'
_computing_structure_refinement 'SHELXL-93 (Sheldrick, 1993)'
_computing_structure_solution 'SHELXS-86 (Sheldrick, 1990)'
_diffrn_ambient_temperature 296(2)
_diffrn_measurement_method 'phi and omega scans'
_diffrn_radiation_monochromator graphite
_diffrn_radiation_source 'fine-focus sealed tube'
_diffrn_radiation_type MoK\a
_diffrn_radiation_wavelength 0.71073
_diffrn_reflns_av_R_equivalents 0.1157
_diffrn_reflns_av_sigmaI/netI 0.2894
_diffrn_reflns_limit_h_max 14
_diffrn_reflns_limit_h_min -16
_diffrn_reflns_limit_k_max 16
_diffrn_reflns_limit_k_min -16
_diffrn_reflns_limit_l_max 18
_diffrn_reflns_limit_l_min -24
_diffrn_reflns_number 13539
_diffrn_reflns_theta_max 32.42
_diffrn_reflns_theta_min 2.57
_exptl_absorpt_coefficient_mu 3.470
_exptl_absorpt_correction_type none
_exptl_crystal_colour colorless
_exptl_crystal_density_diffrn 1.596
_exptl_crystal_description hexagonal
_exptl_crystal_F_000 952
_exptl_crystal_size_max 0.01
_exptl_crystal_size_mid 0.10
_exptl_crystal_size_min 0.10
_refine_diff_density_max 2.352
_refine_diff_density_min -2.670
_refine_diff_density_rms 0.246
_refine_ls_extinction_method none
_refine_ls_goodness_of_fit_all 0.831
_refine_ls_goodness_of_fit_obs 0.976
_refine_ls_matrix_type full
_refine_ls_number_parameters 491
_refine_ls_number_reflns 10481
_refine_ls_number_restraints 0
_refine_ls_restrained_S_all 0.831
_refine_ls_restrained_S_obs 0.976
_refine_ls_R_factor_all 0.1241
_refine_ls_R_factor_obs 0.0572
_refine_ls_shift/esd_max 2.025
_refine_ls_shift/esd_mean 0.072
_refine_ls_structure_factor_coef Fsqd
_refine_ls_weighting_details 'w=1/[\s^2^(Fo^2^)+(0.0409P)^2^+0.0000P] where P=(Fo^2^+2Fc^2^)/3'
_refine_ls_weighting_scheme calc
_refine_ls_wR_factor_all 0.1301
_refine_ls_wR_factor_obs 0.1037
_reflns_number_observed 5026
_reflns_number_total 10481
_reflns_observed_criterion >2sigma(I)
_cod_data_source_file ja0290375-3_s1_4.cif
_cod_data_source_block 4
_cod_depositor_comments
;
The following automatic conversions were performed:

'_refine_ls_weighting_scheme' value 'calc
w=1/[\s^2^(Fo^2^)+(0.0409P)^2^+0.0000P] where P=(Fo^2^+2Fc^2^)/3' was
changed to 'calc'. New tag '_refine_ls_weighting_details' was
created. The value of the new tag was set to
'w=1/[\s^2^(Fo^2^)+(0.0409P)^2^+0.0000P] where P=(Fo^2^+2Fc^2^)/3'.

Automatic conversion script
Id: cif_fix_values 3143 2015-03-26 13:38:13Z robertas 
;
_cod_original_cell_volume 1959.9(3)
_cod_database_code 4113454

loop_
_symmetry_equiv_pos_as_xyz
'x, y, z'
'-x, -y, -z'

loop_
_atom_site_aniso_label
_atom_site_aniso_U_11
_atom_site_aniso_U_22
_atom_site_aniso_U_33
_atom_site_aniso_U_23
_atom_site_aniso_U_13
_atom_site_aniso_U_12
Ir1 0.0173(2) 0.0199(2) 0.0229(2) -0.00036(12) -0.00423(13) -0.00748(13)
O1 0.082(6) 0.037(4) 0.031(4) 0.006(3) 0.007(4) -0.024(4)
O2 0.049(5) 0.046(5) 0.078(6) 0.033(4) 0.005(5) -0.003(4)
O3 0.036(4) 0.029(3) 0.029(4) -0.008(3) -0.002(3) -0.011(3)
O4 0.154(9) 0.041(4) 0.074(6) 0.025(4) -0.074(6) -0.055(5)
O5 0.030(4) 0.033(3) 0.030(4) 0.007(3) 0.004(3) -0.014(3)
O6 0.039(4) 0.051(4) 0.029(4) 0.005(3) -0.009(3) -0.019(3)
O7 0.017(3) 0.042(4) 0.032(4) -0.011(3) 0.002(3) -0.007(3)
O8 0.013(3) 0.034(3) 0.044(4) -0.003(3) -0.003(3) -0.010(3)
O9 0.022(4) 0.035(4) 0.039(4) -0.002(3) -0.012(4) -0.007(3)
C1 0.017(5) 0.015(4) 0.032(5) 0.004(4) -0.006(4) -0.002(4)
C2 0.028(5) 0.025(5) 0.013(4) -0.002(4) -0.003(4) -0.013(4)
C3 0.016(5) 0.017(4) 0.029(5) 0.004(4) 0.004(4) -0.008(4)
C4 0.019(5) 0.023(4) 0.026(5) 0.002(4) 0.000(4) -0.011(4)
C5 0.034(6) 0.028(5) 0.041(6) 0.007(5) -0.016(5) -0.017(5)
C6 0.037(7) 0.058(7) 0.051(7) 0.024(6) 0.010(5) -0.017(6)
C7 0.033(6) 0.033(5) 0.035(6) -0.002(5) -0.016(5) -0.017(5)
C8 0.072(8) 0.037(6) 0.038(6) 0.002(5) -0.027(6) -0.028(6)
C9 0.015(5) 0.022(5) 0.038(6) 0.006(4) -0.006(4) -0.003(4)
C10 0.053(7) 0.032(5) 0.032(6) -0.002(4) 0.017(5) -0.004(5)
C11 0.023(5) 0.030(5) 0.029(5) -0.004(4) -0.012(4) -0.001(4)
C12 0.006(5) 0.069(7) 0.059(7) -0.030(6) 0.006(5) 0.004(5)
C13 0.031(6) 0.036(5) 0.014(4) -0.001(4) -0.007(4) -0.021(4)
C14 0.020(5) 0.029(5) 0.023(5) 0.000(4) -0.002(4) -0.013(4)
C15 0.035(6) 0.038(6) 0.044(6) 0.004(5) -0.005(5) -0.011(5)
C16 0.032(6) 0.037(6) 0.044(6) 0.008(5) -0.013(5) -0.001(5)
C17 0.014(5) 0.042(6) 0.042(6) 0.024(5) -0.002(4) -0.008(4)
C18 0.016(5) 0.035(5) 0.024(5) 0.009(4) -0.007(4) -0.013(4)
N21 0.016(4) 0.019(4) 0.033(4) 0.002(3) -0.011(3) -0.005(3)
N22 0.036(5) 0.013(4) 0.025(4) -0.005(3) -0.014(4) -0.007(3)
C23 0.041(6) 0.020(4) 0.028(5) 0.003(4) -0.013(5) -0.014(4)
C24 0.027(6) 0.023(5) 0.041(6) 0.010(4) -0.003(5) -0.004(4)
C25 0.019(5) 0.025(5) 0.021(5) 0.000(4) 0.004(4) -0.002(4)
C26 0.046(6) 0.022(5) 0.027(5) -0.007(4) -0.004(5) 0.000(4)
C27 0.031(6) 0.043(6) 0.040(6) 0.007(5) -0.014(5) -0.010(5)
N31 0.022(4) 0.025(4) 0.018(4) -0.002(3) -0.008(3) -0.006(3)
N32 0.017(4) 0.025(4) 0.025(4) 0.002(3) -0.002(3) -0.007(3)
C33 0.029(6) 0.018(4) 0.024(5) -0.005(4) -0.002(4) -0.002(4)
C34 0.028(6) 0.038(5) 0.031(5) 0.007(4) 0.008(4) -0.013(5)
C35 0.035(6) 0.021(5) 0.028(5) 0.003(4) -0.010(5) -0.002(4)
C36 0.037(6) 0.046(6) 0.026(5) -0.008(5) 0.005(5) -0.011(5)
C37 0.047(7) 0.041(6) 0.027(5) -0.012(5) -0.010(5) 0.002(5)
N41 0.015(4) 0.030(4) 0.033(5) -0.002(4) -0.001(4) -0.013(4)
N42 0.027(5) 0.024(4) 0.024(4) -0.001(3) -0.006(4) -0.011(4)
C43 0.029(5) 0.020(4) 0.025(5) -0.007(4) 0.006(4) -0.002(4)
C44 0.035(6) 0.021(5) 0.050(6) 0.001(5) 0.002(5) -0.019(4)
C45 0.029(6) 0.029(5) 0.031(5) -0.005(4) 0.011(4) -0.015(5)
C46 0.025(6) 0.029(5) 0.043(6) 0.003(5) 0.000(5) -0.011(4)
C47 0.055(7) 0.066(8) 0.036(6) -0.012(6) -0.002(5) -0.030(6)
B 0.011(5) 0.032(6) 0.032(6) -0.004(5) -0.008(5) -0.011(5)

loop_
_atom_site_label
_atom_site_type_symbol
_atom_site_fract_x
_atom_site_fract_y
_atom_site_fract_z
_atom_site_U_iso_or_equiv
_atom_site_thermal_displace_type
_atom_site_occupancy
_atom_site_calc_flag
_atom_site_refinement_flags
Ir1 Ir 0.68764(4) -0.20811(3) 0.74687(2) 0.01937(10) Uani 1 d .
O1 O 0.8140(7) 0.0467(6) 0.6498(4) 0.049(2) Uani 1 d .
O2 O 0.6306(7) 0.1281(7) 0.7175(5) 0.061(2) Uani 1 d .
O3 O 0.9408(6) 0.0491(5) 0.9036(3) 0.030(2) Uani 1 d .
O4 O 0.8697(9) 0.1464(6) 0.7917(5) 0.082(3) Uani 1 d .
O5 O 0.6435(6) -0.3820(5) 1.0163(3) 0.0308(15) Uani 1 d .
O6 O 0.7519(6) -0.2574(6) 1.0673(4) 0.038(2) Uani 1 d .
O7 O 0.4793(5) -0.1707(5) 0.9605(3) 0.0298(15) Uani 1 d .
O8 O 0.4562(5) -0.3029(5) 0.8706(4) 0.0292(15) Uani 1 d .
O9 O 0.8665(7) -0.3314(7) 0.7416(4) 0.031(2) Uani 1 d .
H9A H 0.9163(102) -0.3049(97) 0.7450(66) 0.060(41) Uiso 1 d .
H9B H 0.8579(92) -0.3804(85) 0.6891(59) 0.035(32) Uiso 1 d .
C1 C 0.7630(8) -0.0610(7) 0.7654(5) 0.022(2) Uani 1 d .
C2 C 0.8544(8) -0.0624(7) 0.8189(5) 0.021(2) Uani 1 d .
C3 C 0.7438(8) -0.2601(7) 0.9233(5) 0.021(2) Uani 1 d .
C4 C 0.6568(8) -0.2392(7) 0.8665(5) 0.022(2) Uani 1 d .
C5 C 0.7249(10) 0.0491(8) 0.7130(6) 0.032(2) Uani 1 d .
C6 C 0.7898(10) 0.1477(9) 0.5929(6) 0.050(3) Uani 1 d .
H6A H 0.7596(60) 0.1228(18) 0.5454(17) 0.074 Uiso 1 calc R
H6B H 0.8671(16) 0.1747(39) 0.5787(30) 0.074 Uiso 1 calc R
H6C H 0.7264(45) 0.2136(23) 0.6163(15) 0.074 Uiso 1 calc R
C7 C 0.8880(9) 0.0563(8) 0.8331(6) 0.031(2) Uani 1 d .
C8 C 0.9795(10) 0.1569(8) 0.9246(6) 0.046(3) Uani 1 d .
H8A H 1.0386(45) 0.1777(33) 0.8829(19) 0.068 Uiso 1 calc R
H8B H 1.0196(56) 0.1412(21) 0.9746(20) 0.068 Uiso 1 calc R
H8C H 0.9060(12) 0.2236(17) 0.9304(37) 0.068 Uiso 1 calc R
C9 C 0.7147(8) -0.2958(7) 1.0093(6) 0.025(2) Uani 1 d .
C10 C 0.5936(10) -0.4078(8) 1.0967(5) 0.041(3) Uani 1 d .
H10A H 0.6601(17) -0.4190(52) 1.1329(8) 0.061 Uiso 1 calc R
H10B H 0.5619(50) -0.4810(30) 1.0973(9) 0.061 Uiso 1 calc R
H10C H 0.5255(38) -0.3405(25) 1.1133(14) 0.061 Uiso 1 calc R
C11 C 0.5245(8) -0.2454(8) 0.8979(5) 0.027(2) Uani 1 d .
C12 C 0.3496(8) -0.1650(10) 0.9917(6) 0.046(3) Uani 1 d .
H12A H 0.2931(9) -0.1367(53) 0.9497(11) 0.069 Uiso 1 calc R
H12B H 0.3281(20) -0.1095(43) 1.0351(25) 0.069 Uiso 1 calc R
H12C H 0.3411(15) -0.2451(14) 1.0111(33) 0.069 Uiso 1 calc R
C13 C 0.9299(8) -0.1732(8) 0.8582(5) 0.024(2) Uani 1 d .
C14 C 1.0629(8) -0.1935(8) 0.8432(5) 0.023(2) Uani 1 d .
H14 H 1.0959(8) -0.1344(8) 0.8127(5) 0.028 Uiso 1 calc R
C15 C 1.1462(10) -0.2952(9) 0.8708(6) 0.039(3) Uani 1 d .
H15 H 1.2337(10) -0.3059(9) 0.8591(6) 0.046 Uiso 1 calc R
C16 C 1.0956(9) -0.3828(9) 0.9175(6) 0.039(3) Uani 1 d .
H16 H 1.1495(9) -0.4522(9) 0.9387(6) 0.046 Uiso 1 calc R
C17 C 0.9674(8) -0.3657(8) 0.9314(6) 0.033(2) Uani 1 d .
H17 H 0.9356(8) -0.4263(8) 0.9609(6) 0.040 Uiso 1 calc R
C18 C 0.8815(8) -0.2640(8) 0.9045(5) 0.024(2) Uani 1 d .
N21 N 0.4341(6) -0.1245(6) 0.6883(4) 0.022(2) Uani 1 d .
N22 N 0.5123(7) -0.1001(6) 0.7438(4) 0.024(2) Uani 1 d .
C23 C 0.4381(9) -0.0115(7) 0.7903(5) 0.028(2) Uani 1 d .
C24 C 0.3153(9) 0.0148(8) 0.7660(5) 0.031(2) Uani 1 d .
H24 H 0.2463(9) 0.0713(8) 0.7889(5) 0.037 Uiso 1 calc R
C25 C 0.3123(8) -0.0552(7) 0.7034(5) 0.022(2) Uani 1 d .
C26 C 0.4841(9) 0.0484(7) 0.8564(5) 0.033(2) Uani 1 d .
H26A H 0.5660(25) 0.0012(29) 0.8701(24) 0.049 Uiso 1 calc R
H26B H 0.4246(28) 0.0530(46) 0.9029(12) 0.049 Uiso 1 calc R
H26C H 0.4912(52) 0.1295(21) 0.8386(13) 0.049 Uiso 1 calc R
C27 C 0.2068(9) -0.0695(8) 0.6547(6) 0.037(2) Uani 1 d .
H27A H 0.1286(13) -0.0156(39) 0.6737(23) 0.056 Uiso 1 calc R
H27B H 0.1977(38) -0.1527(15) 0.6602(29) 0.056 Uiso 1 calc R
H27C H 0.2266(27) -0.0494(51) 0.5991(7) 0.056 Uiso 1 calc R
N31 N 0.6096(7) -0.1861(6) 0.5769(4) 0.021(2) Uani 1 d .
N32 N 0.7160(7) -0.1911(6) 0.6185(4) 0.022(2) Uani 1 d .
C33 C 0.8115(9) -0.1826(7) 0.5670(5) 0.024(2) Uani 1 d .
C34 C 0.7685(9) -0.1727(8) 0.4885(5) 0.032(2) Uani 1 d .
H34 H 0.8165(9) -0.1661(8) 0.4401(5) 0.039 Uiso 1 calc R
C35 C 0.6413(9) -0.1749(7) 0.4983(5) 0.028(2) Uani 1 d .
C36 C 0.9426(9) -0.1899(9) 0.5887(5) 0.036(2) Uani 1 d .
H36A H 0.9419(11) -0.1794(52) 0.6455(8) 0.054 Uiso 1 calc R
H36B H 0.9761(21) -0.1266(33) 0.5594(26) 0.054 Uiso 1 calc R
H36C H 0.9953(15) -0.2685(21) 0.5752(31) 0.054 Uiso 1 calc R
C37 C 0.5467(9) -0.1636(8) 0.4350(5) 0.040(3) Uani 1 d .
H37A H 0.5090(43) -0.2334(29) 0.4399(24) 0.059 Uiso 1 calc R
H37B H 0.5897(15) -0.1600(56) 0.3825(5) 0.059 Uiso 1 calc R
H37C H 0.4813(34) -0.0903(31) 0.4426(23) 0.059 Uiso 1 calc R
N41 N 0.5276(7) -0.3454(6) 0.6651(4) 0.025(2) Uani 1 d .
N42 N 0.6150(7) -0.3631(6) 0.7237(4) 0.024(2) Uani 1 d .
C43 C 0.6286(8) -0.4782(7) 0.7519(5) 0.025(2) Uani 1 d .
C44 C 0.5528(9) -0.5353(8) 0.7105(6) 0.034(2) Uani 1 d .
H44 H 0.5460(9) -0.6162(8) 0.7182(6) 0.041 Uiso 1 calc R
C45 C 0.4904(9) -0.4513(8) 0.6566(5) 0.029(2) Uani 1 d .
C46 C 0.7098(8) -0.5315(8) 0.8162(5) 0.032(2) Uani 1 d .
H46A H 0.7917(19) -0.5119(43) 0.8058(18) 0.048 Uiso 1 calc R
H46B H 0.7202(43) -0.6188(9) 0.8186(22) 0.048 Uiso 1 calc R
H46C H 0.6711(26) -0.4989(38) 0.8667(7) 0.048 Uiso 1 calc R
C47 C 0.3920(10) -0.4565(10) 0.5986(6) 0.049(3) Uani 1 d .
H47A H 0.3205(29) -0.3882(36) 0.6063(28) 0.074 Uiso 1 calc R
H47B H 0.3639(48) -0.5315(30) 0.6082(27) 0.074 Uiso 1 calc R
H47C H 0.4289(21) -0.4530(61) 0.5443(6) 0.074 Uiso 1 calc R
B B 0.4883(9) -0.2175(9) 0.6242(6) 0.023(2) Uani 1 d .
H0 H 0.4234(9) -0.2175(9) 0.5865(6) 0.028 Uiso 1 calc R
O10 O 0.9754(9) -0.5203(8) 0.6586(5) 0.087(3) Uiso 1 d .
C53 C 0.8325(10) -0.5141(10) 0.5590(6) 0.056(3) Uiso 1 d .
H53A H 0.7561(29) -0.4753(51) 0.5897(9) 0.084 Uiso 1 calc R
H53B H 0.8116(55) -0.5630(15) 0.5190(27) 0.084 Uiso 1 calc R
H53C H 0.8724(27) -0.4526(42) 0.5330(33) 0.084 Uiso 1 calc R
C52 C 0.9195(12) -0.5916(10) 0.6123(7) 0.066(3) Uiso 1 d .
H52A H 0.8735(12) -0.6408(10) 0.6477(7) 0.079 Uiso 1 calc R
H52B H 0.9856(12) -0.6467(10) 0.5806(7) 0.079 Uiso 1 calc R
C50 C 1.0819(17) -0.6296(16) 0.7486(10) 0.125(6) Uiso 1 d .
H50A H 1.0586(115) -0.5746(28) 0.7922(20) 0.188 Uiso 1 calc R
H50B H 1.1532(42) -0.6942(73) 0.7620(43) 0.188 Uiso 1 calc R
H50C H 1.0110(79) -0.6640(98) 0.7396(27) 0.188 Uiso 1 calc R
C51 C 1.1088(26) -0.5781(24) 0.6922(16) 0.228(13) Uiso 1 d .
H51A H 1.1632(26) -0.6329(24) 0.6542(16) 0.273 Uiso 1 calc R
H51B H 1.1518(26) -0.5152(24) 0.7046(16) 0.273 Uiso 1 calc R

loop_
_atom_type_symbol
_atom_type_description
_atom_type_scat_dispersion_real
_atom_type_scat_dispersion_imag
_atom_type_scat_source
C C 0.0033 0.0016 'International Tables Vol C Tables 4.2.6.8 and 6.1.1.4'
H H 0.0000 0.0000 'International Tables Vol C Tables 4.2.6.8 and 6.1.1.4'
B B 0.0013 0.0007 'International Tables Vol C Tables 4.2.6.8 and 6.1.1.4'
N N 0.0061 0.0033 'International Tables Vol C Tables 4.2.6.8 and 6.1.1.4'
O O 0.0106 0.0060 'International Tables Vol C Tables 4.2.6.8 and 6.1.1.4'
Ir Ir -1.4442 7.9887 'International Tables Vol C Tables 4.2.6.8 and 6.1.1.4'

loop_
_geom_angle_atom_site_label_1
_geom_angle_atom_site_label_2
_geom_angle_atom_site_label_3
_geom_angle
N22 Ir1 C4 90.2(3)
N22 Ir1 C1 91.2(3)
C4 Ir1 C1 91.6(3)
N22 Ir1 O9 174.4(3)
C4 Ir1 O9 92.8(3)
C1 Ir1 O9 93.3(3)
N22 Ir1 N42 90.3(3)
C4 Ir1 N42 90.2(3)
C1 Ir1 N42 177.7(4)
O9 Ir1 N42 85.1(3)
N22 Ir1 N32 90.5(3)
C4 Ir1 N32 174.7(3)
C1 Ir1 N32 93.7(3)
O9 Ir1 N32 86.0(3)
N42 Ir1 N32 84.5(3)
C5 O1 C6 115.9(8)
C7 O3 C8 115.9(7)
C9 O5 C10 115.8(7)
C11 O7 C12 116.8(7)
Ir1 O9 H9A 114.1(97)
Ir1 O9 H9B 99.4(50)
H9A O9 H9B 122.4(100)
C2 C1 C5 118.3(7)
C2 C1 Ir1 124.3(6)
C5 C1 Ir1 117.2(5)
C1 C2 C13 125.3(7)
C1 C2 C7 117.8(7)
C13 C2 C7 116.7(7)
C4 C3 C18 123.5(8)
C4 C3 C9 123.8(8)
C18 C3 C9 112.3(7)
C3 C4 C11 114.8(7)
C3 C4 Ir1 127.8(7)
C11 C4 Ir1 117.4(6)
O2 C5 O1 121.2(8)
O2 C5 C1 129.5(10)
O1 C5 C1 109.2(9)
O1 C6 H6A 109.5(5)
O1 C6 H6B 109.5(5)
H6A C6 H6B 109.5
O1 C6 H6C 109.5(5)
H6A C6 H6C 109.5
H6B C6 H6C 109.5
O4 C7 O3 122.6(8)
O4 C7 C2 127.5(8)
O3 C7 C2 109.8(7)
O3 C8 H8A 109.5(5)
O3 C8 H8B 109.5(4)
H8A C8 H8B 109.5
O3 C8 H8C 109.5(5)
H8A C8 H8C 109.5
H8B C8 H8C 109.5
O6 C9 O5 122.5(8)
O6 C9 C3 125.5(8)
O5 C9 C3 112.0(7)
O5 C10 H10A 109.5(5)
O5 C10 H10B 109.5(4)
H10A C10 H10B 109.5
O5 C10 H10C 109.5(4)
H10A C10 H10C 109.5
H10B C10 H10C 109.5
O8 C11 O7 120.1(8)
O8 C11 C4 126.9(8)
O7 C11 C4 112.8(7)
O7 C12 H12A 109.4(5)
O7 C12 H12B 109.5(4)
H12A C12 H12B 109.5
O7 C12 H12C 109.5(5)
H12A C12 H12C 109.5
H12B C12 H12C 109.5
C14 C13 C18 117.4(8)
C14 C13 C2 116.0(8)
C18 C13 C2 126.5(8)
C15 C14 C13 123.5(8)
C15 C14 H14 118.3(6)
C13 C14 H14 118.2(5)
C14 C15 C16 117.8(9)
C14 C15 H15 121.1(6)
C16 C15 H15 121.1(6)
C17 C16 C15 119.4(9)
C17 C16 H16 120.3(6)
C15 C16 H16 120.3(6)
C16 C17 C18 123.9(8)
C16 C17 H17 118.0(6)
C18 C17 H17 118.1(5)
C17 C18 C13 117.9(8)
C17 C18 C3 117.4(7)
C13 C18 C3 124.7(7)
C25 N21 N22 109.6(7)
C25 N21 B 130.5(6)
N22 N21 B 119.9(6)
C23 N22 N21 105.8(7)
C23 N22 Ir1 135.9(6)
N21 N22 Ir1 117.8(5)
N22 C23 C24 109.1(7)
N22 C23 C26 124.9(8)
C24 C23 C26 126.0(9)
C25 C24 C23 108.5(9)
C25 C24 H24 125.7(5)
C23 C24 H24 125.8(6)
C24 C25 N21 106.9(7)
C24 C25 C27 132.6(8)
N21 C25 C27 120.4(7)
C23 C26 H26A 109.5(5)
C23 C26 H26B 109.5(5)
H26A C26 H26B 109.5
C23 C26 H26C 109.4(4)
H26A C26 H26C 109.5
H26B C26 H26C 109.5
C25 C27 H27A 109.4(5)
C25 C27 H27B 109.5(5)
H27A C27 H27B 109.5
C25 C27 H27C 109.5(5)
H27A C27 H27C 109.5
H27B C27 H27C 109.5
C35 N31 N32 108.8(7)
C35 N31 B 131.6(7)
N32 N31 B 118.5(6)
C33 N32 N31 108.8(7)
C33 N32 Ir1 135.6(6)
N31 N32 Ir1 115.5(5)
N32 C33 C34 108.3(7)
N32 C33 C36 124.6(8)
C34 C33 C36 127.1(8)
C35 C34 C33 106.0(8)
C35 C34 H34 127.0(5)
C33 C34 H34 126.9(5)
N31 C35 C34 108.1(8)
N31 C35 C37 122.9(9)
C34 C35 C37 129.0(9)
C33 C36 H36A 109.5(5)
C33 C36 H36B 109.5(5)
H36A C36 H36B 109.5
C33 C36 H36C 109.4(5)
H36A C36 H36C 109.5
H36B C36 H36C 109.5
C35 C37 H37A 109.5(5)
C35 C37 H37B 109.5(5)
H37A C37 H37B 109.5
C35 C37 H37C 109.5(5)
H37A C37 H37C 109.5
H37B C37 H37C 109.5
C45 N41 N42 109.6(7)
C45 N41 B 131.9(7)
N42 N41 B 118.6(6)
C43 N42 N41 106.9(7)
C43 N42 Ir1 137.0(6)
N41 N42 Ir1 116.1(5)
N42 C43 C44 108.8(7)
N42 C43 C46 123.8(8)
C44 C43 C46 127.3(8)
C45 C44 C43 107.9(7)
C45 C44 H44 126.0(5)
C43 C44 H44 126.0(5)
N41 C45 C44 106.7(8)
N41 C45 C47 120.6(8)
C44 C45 C47 132.6(8)
C43 C46 H46A 109.5(5)
C43 C46 H46B 109.4(5)
H46A C46 H46B 109.5
C43 C46 H46C 109.5(5)
H46A C46 H46C 109.5
H46B C46 H46C 109.5
C45 C47 H47A 109.4(5)
C45 C47 H47B 109.5(5)
H47A C47 H47B 109.5
C45 C47 H47C 109.5(5)
H47A C47 H47C 109.5
H47B C47 H47C 109.5
N21 B N41 109.1(7)
N21 B N31 110.5(7)
N41 B N31 108.4(7)
N21 B H0 109.6(4)
N41 B H0 109.6(4)
N31 B H0 109.6(4)
C52 O10 C51 119.2(13)
C52 C53 H53A 109.4(7)
C52 C53 H53B 109.5(6)
H53A C53 H53B 109.5
C52 C53 H53C 109.5(6)
H53A C53 H53C 109.5
H53B C53 H53C 109.5
O10 C52 C53 110.6(10)
O10 C52 H52A 109.4(6)
C53 C52 H52A 109.6(7)
O10 C52 H52B 109.5(7)
C53 C52 H52B 109.5(7)
H52A C52 H52B 108.1
C51 C50 H50A 109.7(19)
C51 C50 H50B 109.0(19)
H50A C50 H50B 109.5
C51 C50 H50C 109.7(18)
H50A C50 H50C 109.5
H50B C50 H50C 109.5
C50 C51 O10 102.5(24)
C50 C51 H51A 111.5(19)
O10 C51 H51A 111.2(11)
C50 C51 H51B 111.3(18)
O10 C51 H51B 111.2(11)
H51A C51 H51B 109.1

loop_
_geom_bond_atom_site_label_1
_geom_bond_atom_site_label_2
_geom_bond_distance
Ir1 N22 2.003(7)
Ir1 C4 2.018(8)
Ir1 C1 2.052(8)
Ir1 O9 2.100(7)
Ir1 N42 2.134(6)
Ir1 N32 2.139(7)
O1 C5 1.363(12)
O1 C6 1.428(10)
O2 C5 1.187(11)
O3 C7 1.340(9)
O3 C8 1.438(9)
O4 C7 1.179(10)
O5 C9 1.363(9)
O5 C10 1.440(10)
O6 C9 1.215(9)
O7 C11 1.361(10)
O7 C12 1.442(10)
O8 C11 1.216(9)
O9 H9A 0.68(10)
O9 H9B 1.08(10)
C1 C2 1.382(10)
C1 C5 1.472(11)
C2 C13 1.474(11)
C2 C7 1.497(11)
C3 C4 1.364(11)
C3 C18 1.486(11)
C3 C9 1.493(12)
C4 C11 1.495(12)
C6 H6A 0.96
C6 H6B 0.96
C6 H6C 0.96
C8 H8A 0.96
C8 H8B 0.96
C8 H8C 0.96
C10 H10A 0.96
C10 H10B 0.96
C10 H10C 0.96
C12 H12A 0.96
C12 H12B 0.96
C12 H12C 0.96
C13 C14 1.405(12)
C13 C18 1.413(11)
C14 C15 1.366(11)
C14 H14 0.93
C15 C16 1.400(13)
C15 H15 0.93
C16 C17 1.356(12)
C16 H16 0.93
C17 C18 1.375(11)
C17 H17 0.93
N21 C25 1.376(10)
N21 N22 1.383(8)
N21 B 1.522(12)
N22 C23 1.359(11)
C23 C24 1.382(12)
C23 C26 1.499(11)
C24 C25 1.348(11)
C24 H24 0.93
C25 C27 1.497(11)
C26 H26A 0.96
C26 H26B 0.96
C26 H26C 0.96
C27 H27A 0.96
C27 H27B 0.96
C27 H27C 0.96
N31 C35 1.332(11)
N31 N32 1.381(8)
N31 B 1.572(12)
N32 C33 1.303(11)
C33 C34 1.415(11)
C33 C36 1.475(12)
C34 C35 1.376(12)
C34 H34 0.93
C35 C37 1.510(11)
C36 H36A 0.96
C36 H36B 0.96
C36 H36C 0.96
C37 H37A 0.96
C37 H37B 0.96
C37 H37C 0.96
N41 C45 1.358(10)
N41 N42 1.391(9)
N41 B 1.538(12)
N42 C43 1.330(10)
C43 C44 1.395(11)
C43 C46 1.457(11)
C44 C45 1.366(11)
C44 H44 0.93
C45 C47 1.509(12)
C46 H46A 0.96
C46 H46B 0.96
C46 H46C 0.96
C47 H47A 0.96
C47 H47B 0.96
C47 H47C 0.96
B H0 0.98
O10 C52 1.406(12)
O10 C51 1.57(2)
C53 C52 1.451(13)
C53 H53A 0.96
C53 H53B 0.96
C53 H53C 0.96
C52 H52A 0.97
C52 H52B 0.97
C50 C51 1.13(3)
C50 H50A 0.96
C50 H50B 0.96
C50 H50C 0.96
C51 H51A 0.97
C51 H51B 0.97
